data_7152419
loop_
_publ_author_name
'Aldrey, Anxela'
'Mac\'ias, Alejandro'
'Bastida, Rufina'
'Zaragoza, Guillermo'
'Rama, Gustavo'
'L\'opez, Miguel V\'azquez'

_publ_section_title
;
 A chemosensor for dihydrogenphosphate based on an oxoazamacrocycle
 possessing three thiourea arms.
;
_journal_issue 28
_journal_name_full 'Organic &amp; biomolecular chemistry'
_journal_page_first 5379
_journal_page_last 5384
_journal_paper_doi 10.1039/c2ob25498k
_journal_volume 10
_journal_year 2012
_chemical_compound_source 'synthesis as described'
_chemical_formula_moiety 'C43 H45 N10 O8 S3, C2 F3 O2, 2(C2 H3 N)'
_chemical_formula_sum 'C49 H51 F3 N12 O10 S3'
_chemical_formula_weight 1121.2
_chemical_name_systematic
;
?
;
_space_group_IT_number 2
_symmetry_cell_setting triclinic
_symmetry_Int_Tables_number 2
_symmetry_space_group_name_Hall '-P 1'
_symmetry_space_group_name_H-M 'P -1'
_atom_sites_solution_hydrogens geom
_atom_sites_solution_primary direct
_atom_sites_solution_secondary difmap
_audit_conform_dict_location ftp://ftp.iucr.org/pub/cif_core.dic
_audit_conform_dict_name cif_core.dic
_audit_conform_dict_version 2.4
_audit_creation_date 2012-01-13T11:26:17-00:00
_audit_creation_method 'WinGX routine CIF_UPDATE'
_cell_angle_alpha 79.826(4)
_cell_angle_beta 84.575(4)
_cell_angle_gamma 89.938(4)
_cell_formula_units_Z 2
_cell_length_a 10.6022(7)
_cell_length_b 13.4737(10)
_cell_length_c 18.5141(14)
_cell_measurement_reflns_used 1984
_cell_measurement_temperature 100(2)
_cell_measurement_theta_max 20.47
_cell_measurement_theta_min 2.45
_cell_measurement_wavelength 0.71073
_cell_volume 2591.2(3)
_computing_cell_refinement 'APPEX2 (BRUKER AXS, 2005)'
_computing_data_collection 'APPEX2 (BRUKER AXS, 2005)'
_computing_data_reduction 'APPEX2 (BRUKER AXS, 2005)'
_computing_molecular_graphics 'Ortep-3 for Windows (Farrugia, 1997)'
_computing_publication_material 'WinGX publication routines (Farrugia, 1999)'
_computing_structure_refinement 'SHELXL-97 (Sheldrick, 2008)'
_computing_structure_solution 'SIR97 (Giacovazzo et al, 1997)'
_diffrn_ambient_temperature 100(2)
_diffrn_measured_fraction_theta_full 0.998
_diffrn_measured_fraction_theta_max 0.998
_diffrn_measurement_device 'four-circle diffractometer'
_diffrn_measurement_device_type 'BRUKER APPEX-II CCD'
_diffrn_measurement_method 'omega and phi scans'
_diffrn_radiation_monochromator graphite
_diffrn_radiation_probe x-ray
_diffrn_radiation_source 'fine-focus sealed tube'
_diffrn_radiation_type MoK\a
_diffrn_radiation_wavelength 0.7107
_diffrn_reflns_av_R_equivalents 0.0660
_diffrn_reflns_av_unetI/netI 0.072
_diffrn_reflns_limit_h_max 11
_diffrn_reflns_limit_h_min -11
_diffrn_reflns_limit_k_max 14
_diffrn_reflns_limit_k_min -14
_diffrn_reflns_limit_l_max 20
_diffrn_reflns_limit_l_min 0
_diffrn_reflns_number 34955
_diffrn_reflns_theta_full 23.26
_diffrn_reflns_theta_max 23.26
_diffrn_reflns_theta_min 1.54
_exptl_absorpt_coefficient_mu 0.224
_exptl_absorpt_correction_T_max 1
_exptl_absorpt_correction_T_min 0.9230
_exptl_absorpt_correction_type multi-scan
_exptl_absorpt_process_details 'BRUKER SADABS'
_exptl_crystal_colour Colourless
_exptl_crystal_density_diffrn 1.437
_exptl_crystal_density_method 'not measured'
_exptl_crystal_description prism
_exptl_crystal_F_000 1168
_exptl_crystal_size_max 0.22
_exptl_crystal_size_mid 0.18
_exptl_crystal_size_min 0.1
_refine_diff_density_max 0.535
_refine_diff_density_min -0.403
_refine_diff_density_rms 0.058
_refine_ls_extinction_method none
_refine_ls_goodness_of_fit_ref 1.029
_refine_ls_hydrogen_treatment mixed
_refine_ls_matrix_type full
_refine_ls_number_parameters 776
_refine_ls_number_reflns 7427
_refine_ls_number_restraints 15
_refine_ls_restrained_S_all 1.028
_refine_ls_R_factor_all 0.1072
_refine_ls_R_factor_gt 0.0568
_refine_ls_shift/su_max 0
_refine_ls_shift/su_mean 0
_refine_ls_structure_factor_coef Fsqd
_refine_ls_weighting_details 'calc w=1/[\s^2^(Fo^2^)+(0.0471P)^2^+2.9862P] where P=(Fo^2^+2Fc^2^)/3'
_refine_ls_weighting_scheme calc
_refine_ls_wR_factor_gt 0.1172
_refine_ls_wR_factor_ref 0.1416
_reflns_number_gt 4666
_reflns_number_total 7427
_reflns_threshold_expression >2\s(I)
_cod_data_source_file c2ob25498k.txt
_cod_data_source_block mig12n
_cod_database_code 7152419

loop_
_symmetry_equiv_pos_as_xyz
'x, y, z'
'-x, -y, -z'

loop_
_atom_site_label
_atom_site_type_symbol
_atom_site_fract_x
_atom_site_fract_y
_atom_site_fract_z
_atom_site_U_iso_or_equiv
_atom_site_adp_type
_atom_site_occupancy
_atom_site_symmetry_multiplicity
_atom_site_calc_flag
_atom_site_refinement_flags
_atom_site_disorder_assembly
_atom_site_disorder_group
C1 C 0.6967(4) 0.7525(3) 0.7316(2) 0.0308(10) Uani 1 1 d . . .
H1A H 0.7329 0.6935 0.7123 0.037 Uiso 1 1 calc R . .
H1B H 0.6196 0.7725 0.7067 0.037 Uiso 1 1 calc R . .
C2 C 0.6611(4) 0.7232(3) 0.8147(2) 0.0300(10) Uani 1 1 d . . .
H2A H 0.7076 0.7679 0.8405 0.036 Uiso 1 1 calc R . .
H2B H 0.5693 0.7336 0.8256 0.036 Uiso 1 1 calc R . .
C3 C 0.8107(4) 0.5933(3) 0.8512(2) 0.0301(10) Uani 1 1 d . . .
C4 C 0.9521(4) 0.4527(3) 0.8928(2) 0.0285(10) Uani 1 1 d . . .
C5 C 1.0411(4) 0.4519(3) 0.8328(2) 0.0331(11) Uani 1 1 d . . .
H5 H 1.0216 0.4802 0.7845 0.04 Uiso 1 1 calc R . .
C6 C 1.1588(4) 0.4096(3) 0.8437(3) 0.0390(12) Uani 1 1 d . . .
H6 H 1.2212 0.4088 0.8034 0.047 Uiso 1 1 calc R . .
C7 C 1.1823(4) 0.3685(3) 0.9152(3) 0.0358(11) Uani 1 1 d . . .
C8 C 1.0937(4) 0.3650(3) 0.9739(2) 0.0344(11) Uani 1 1 d . . .
H8 H 1.112 0.3339 1.0218 0.041 Uiso 1 1 calc R . .
C9 C 0.9777(4) 0.4068(3) 0.9628(2) 0.0308(10) Uani 1 1 d . . .
H9 H 0.9147 0.4042 1.0032 0.037 Uiso 1 1 calc R . .
C10 C 0.5815(4) 0.5469(3) 0.8623(2) 0.0353(11) Uani 1 1 d . . .
H10A H 0.5447 0.5493 0.9131 0.042 Uiso 1 1 calc R . .
H10B H 0.6116 0.4776 0.8611 0.042 Uiso 1 1 calc R . .
C11 C 0.4808(4) 0.5714(3) 0.8100(3) 0.0420(12) Uani 1 1 d . . .
C12 C 0.3661(5) 0.6106(3) 0.8318(3) 0.0576(15) Uani 1 1 d . . .
H12 H 0.3476 0.6209 0.8811 0.069 Uiso 1 1 calc R . .
C13 C 0.2735(5) 0.6358(4) 0.7783(4) 0.0606(17) Uani 1 1 d . . .
H13 H 0.1944 0.6646 0.7911 0.073 Uiso 1 1 calc R . .
C14 C 0.3047(7) 0.6167(4) 0.7094(4) 0.0747(19) Uani 1 1 d . . .
H14 H 0.2442 0.6321 0.6745 0.09 Uiso 1 1 calc R . .
C15 C 0.4148(6) 0.5777(4) 0.6870(3) 0.0665(17) Uani 1 1 d . . .
H15 H 0.4311 0.5657 0.638 0.08 Uiso 1 1 calc R . .
C16 C 0.5046(5) 0.5550(4) 0.7373(3) 0.0483(13) Uani 1 1 d . . .
C17 C 0.6463(7) 0.4806(4) 0.6525(3) 0.0743(19) Uani 1 1 d . . .
H17A H 0.6327 0.5336 0.6097 0.089 Uiso 1 1 calc R . .
H17B H 0.589 0.4227 0.6522 0.089 Uiso 1 1 calc R . .
C18 C 0.7817(6) 0.4478(4) 0.6483(3) 0.0743(18) Uani 1 1 d . . .
H18A H 0.8044 0.4163 0.6977 0.089 Uiso 1 1 calc R . .
H18B H 0.795 0.3983 0.6148 0.089 Uiso 1 1 calc R . .
C19 C 0.9826(6) 0.5218(4) 0.6002(3) 0.0542(15) Uani 1 1 d . . .
C20 C 1.0484(7) 0.4322(3) 0.6246(3) 0.0628(17) Uani 1 1 d . . .
H20 H 1.0054 0.3767 0.656 0.075 Uiso 1 1 calc R . .
C21 C 1.1757(7) 0.4266(5) 0.6021(3) 0.0704(18) Uani 1 1 d . . .
H21 H 1.22 0.3666 0.6181 0.084 Uiso 1 1 calc R . .
C22 C 1.2379(6) 0.5049(4) 0.5578(3) 0.0654(16) Uani 1 1 d . . .
H22 H 1.3254 0.5002 0.5423 0.079 Uiso 1 1 calc R . .
C23 C 1.1733(6) 0.5919(4) 0.5351(3) 0.0565(15) Uani 1 1 d . . .
H23 H 1.2182 0.6473 0.5048 0.068 Uiso 1 1 calc R . .
C24 C 1.0442(6) 0.6015(3) 0.5551(2) 0.0447(13) Uani 1 1 d . . .
C25 C 0.9801(5) 0.6987(3) 0.5269(2) 0.0467(13) Uani 1 1 d . . .
H25A H 0.9985 0.7161 0.4727 0.056 Uiso 1 1 calc R . .
H25B H 0.8872 0.6901 0.5383 0.056 Uiso 1 1 calc R . .
C26 C 0.8614(4) 0.8469(3) 0.6396(2) 0.0348(11) Uani 1 1 d . . .
H26A H 0.8924 0.9172 0.6229 0.042 Uiso 1 1 calc R . .
H26B H 0.802 0.8318 0.6046 0.042 Uiso 1 1 calc R . .
C27 C 1.1035(5) 0.8552(3) 0.5228(3) 0.0465(13) Uani 1 1 d . A .
C28 C 0.9739(4) 0.7759(3) 0.6376(2) 0.0322(10) Uani 1 1 d . . .
H28A H 1.0398 0.7962 0.6668 0.039 Uiso 1 1 calc R . .
H28B H 0.946 0.706 0.6593 0.039 Uiso 1 1 calc R . .
C35 C 0.7304(4) 0.9357(3) 0.7262(2) 0.0308(10) Uani 1 1 d . . .
H35A H 0.6617 0.9221 0.7669 0.037 Uiso 1 1 calc R . .
H35B H 0.6924 0.9666 0.6809 0.037 Uiso 1 1 calc R . .
C36 C 0.8263(4) 1.0084(3) 0.7444(2) 0.0292(10) Uani 1 1 d . . .
H36A H 0.8878 1.0297 0.7007 0.035 Uiso 1 1 calc R . .
H36B H 0.7822 1.0692 0.7561 0.035 Uiso 1 1 calc R . .
C37 C 0.8464(4) 0.9526(3) 0.8774(2) 0.0247(10) Uani 1 1 d . A .
C44 C 0.8012(4) 0.0975(3) 0.2249(3) 0.0357(11) Uani 1 1 d . . .
C45 C 0.6620(4) 0.0856(4) 0.2558(3) 0.0489(13) Uani 1 1 d . . .
N1 N 0.7913(3) 0.8380(2) 0.71479(19) 0.0294(9) Uani 1 1 d . . .
H1N H 0.848(4) 0.825(3) 0.749(2) 0.035 Uiso 1 1 d . . .
N2 N 0.6904(3) 0.6187(2) 0.84274(18) 0.0295(8) Uani 1 1 d . . .
N3 N 0.8318(3) 0.4964(3) 0.8842(2) 0.0321(9) Uani 1 1 d . . .
H3N H 0.770(4) 0.469(3) 0.913(2) 0.039 Uiso 1 1 d . . .
N4 N 1.3099(4) 0.3275(3) 0.9295(3) 0.0519(11) Uani 1 1 d . . .
N5 N 0.8940(3) 0.9640(2) 0.80613(18) 0.0253(8) Uani 1 1 d . . .
H5N H 0.969(4) 0.948(3) 0.792(2) 0.03 Uiso 1 1 d . . .
N6 N 0.9339(3) 0.9135(2) 0.92398(19) 0.0279(9) Uani 1 1 d . . .
H6N H 1.002(4) 0.904(3) 0.902(2) 0.033 Uiso 1 1 d . . .
N8 N 1.0253(4) 0.7809(2) 0.56127(18) 0.0387(10) Uani 1 1 d . . .
N9 N 1.1446(4) 0.9218(3) 0.5636(2) 0.0417(11) Uani 1 1 d . . .
H9N H 1.122(4) 0.918(3) 0.609(3) 0.05 Uiso 1 1 d . . .
O1 O 1.3332(3) 0.3043(3) 0.9943(2) 0.0689(11) Uani 1 1 d . . .
O2 O 1.3823(3) 0.3191(3) 0.8763(2) 0.0699(11) Uani 1 1 d . . .
O7 O 0.6203(3) 0.5193(2) 0.72025(17) 0.0523(9) Uani 1 1 d . . .
O8 O 0.8567(4) 0.5359(2) 0.62092(18) 0.0624(11) Uani 1 1 d . . .
O9 O 0.8793(3) 0.0889(2) 0.27177(16) 0.0388(8) Uani 1 1 d . . .
O10 O 0.8211(3) 0.1102(2) 0.15698(18) 0.0389(8) Uani 1 1 d . . .
S1 S 0.93303(10) 0.67681(8) 0.82491(6) 0.0317(3) Uani 1 1 d . . .
S2 S 0.69779(10) 0.98456(8) 0.90082(6) 0.0351(3) Uani 1 1 d . . .
S3 S 1.14277(17) 0.86483(10) 0.43207(7) 0.0713(5) Uani 1 1 d . . .
F1 F 0.6379(3) 0.1182(3) 0.31899(18) 0.0782(10) Uani 1 1 d . . .
F2 F 0.5830(2) 0.1347(2) 0.21118(18) 0.0677(9) Uani 1 1 d . . .
F3 F 0.6261(3) -0.0108(2) 0.2677(2) 0.1021(14) Uani 1 1 d . . .
N11 N 0.3333(4) 0.6577(4) 0.0222(3) 0.0898(19) Uani 1 1 d D . .
C46 C 0.3686(4) 0.7378(4) 0.0017(3) 0.0446(13) Uani 1 1 d D . .
C47 C 0.4111(4) 0.8383(3) -0.0267(3) 0.0518(14) Uani 1 1 d D . .
H47A H 0.5025 0.8389 -0.0411 0.078 Uiso 1 1 calc R . .
H47B H 0.3934 0.8801 0.0112 0.078 Uiso 1 1 calc R . .
H47C H 0.3666 0.8653 -0.0698 0.078 Uiso 1 1 calc R . .
N12 N 0.4232(10) 0.8333(8) 0.3536(6) 0.117(3) Uani 0.643(4) 1 d PD A 1
C48 C 0.4332(9) 0.8049(8) 0.2993(6) 0.075(3) Uani 0.643(4) 1 d PD A 1
C49 C 0.438(2) 0.7856(19) 0.2260(8) 0.123(6) Uani 0.643(4) 1 d PD A 1
H49A H 0.5093 0.7418 0.2171 0.185 Uiso 0.643(4) 1 calc PR A 1
H49B H 0.4487 0.8495 0.1912 0.185 Uiso 0.643(4) 1 calc PR A 1
H49C H 0.3587 0.7524 0.2193 0.185 Uiso 0.643(4) 1 calc PR A 1
N12B N 0.2954(17) 0.7115(14) 0.1831(10) 0.117(3) Uani 0.357(4) 1 d PD A 2
C48B C 0.3690(18) 0.7458(16) 0.2122(11) 0.075(3) Uani 0.357(4) 1 d PD A 2
C49B C 0.468(3) 0.776(4) 0.251(2) 0.123(6) Uani 0.357(4) 1 d PD A 2
H49D H 0.5494 0.7558 0.2293 0.185 Uiso 0.357(4) 1 calc PR A 2
H49E H 0.4544 0.7431 0.3029 0.185 Uiso 0.357(4) 1 calc PR A 2
H49F H 0.4669 0.8492 0.2478 0.185 Uiso 0.357(4) 1 calc PR A 2
C29 C 1.2158(17) 1.006(2) 0.5365(13) 0.025(3) Uani 0.643(4) 1 d P A 1
C30 C 1.3193(10) 1.0006(7) 0.4853(8) 0.034(3) Uani 0.643(4) 1 d P A 1
H30 H 1.3311 0.9427 0.4629 0.041 Uiso 0.643(4) 1 calc PR A 1
C31 C 1.4080(11) 1.0836(7) 0.4670(6) 0.033(2) Uani 0.643(4) 1 d P A 1
H31 H 1.4794 1.0822 0.4322 0.04 Uiso 0.643(4) 1 calc PR A 1
C32 C 1.3865(13) 1.1656(9) 0.5016(6) 0.028(2) Uani 0.643(4) 1 d P A 1
C33 C 1.2843(8) 1.1703(7) 0.5519(4) 0.035(2) Uani 0.643(4) 1 d P A 1
H33 H 1.2716 1.2282 0.5743 0.043 Uiso 0.643(4) 1 calc PR A 1
C34 C 1.1987(10) 1.0883(9) 0.5699(4) 0.032(2) Uani 0.643(4) 1 d P A 1
H34 H 1.1285 1.0901 0.6055 0.039 Uiso 0.643(4) 1 calc PR A 1
N10 N 1.4786(9) 1.2479(7) 0.4869(5) 0.043(2) Uani 0.643(4) 1 d P A 1
O5 O 1.4528(7) 1.3290(5) 0.5064(5) 0.074(2) Uani 0.643(4) 1 d P A 1
O6 O 1.5784(6) 1.2347(5) 0.4509(4) 0.0595(16) Uani 0.643(4) 1 d P A 1
C29B C 1.248(4) 1.006(4) 0.548(3) 0.025(3) Uani 0.357(4) 1 d P A 2
C30B C 1.223(2) 1.0792(17) 0.5942(9) 0.034(3) Uani 0.357(4) 1 d P A 2
H30B H 1.1548 1.068 0.632 0.041 Uiso 0.357(4) 1 calc PR A 2
C31B C 1.2938(15) 1.1636(13) 0.5854(9) 0.033(2) Uani 0.357(4) 1 d P A 2
H31B H 1.2785 1.2102 0.6181 0.04 Uiso 0.357(4) 1 calc PR A 2
C32B C 1.387(3) 1.182(2) 0.5295(11) 0.028(2) Uani 0.357(4) 1 d P A 2
C33B C 1.405(3) 1.1165(16) 0.4797(15) 0.035(2) Uani 0.357(4) 1 d P A 2
H33B H 1.4631 1.1353 0.4373 0.043 Uiso 0.357(4) 1 calc PR A 2
C34B C 1.343(2) 1.0272(17) 0.4890(16) 0.032(2) Uani 0.357(4) 1 d P A 2
H34B H 1.3621 0.9805 0.4569 0.039 Uiso 0.357(4) 1 calc PR A 2
N10B N 1.469(2) 1.2750(15) 0.5194(10) 0.043(2) Uani 0.357(4) 1 d P A 2
O5B O 1.5585(16) 1.2811(9) 0.4630(10) 0.074(2) Uani 0.357(4) 1 d P A 2
O6B O 1.4568(10) 1.3244(9) 0.5585(7) 0.0595(16) Uani 0.357(4) 1 d P A 2
C38 C 0.9423(7) 0.8870(7) 0.9969(5) 0.0190(17) Uani 0.643(4) 1 d PU A 1
C39 C 1.0517(18) 0.8520(16) 1.0194(8) 0.026(3) Uani 0.643(4) 1 d P A 1
H39 H 1.1217 0.8477 0.9841 0.031 Uiso 0.643(4) 1 calc PR A 1
C40 C 1.0654(11) 0.8212(12) 1.0947(7) 0.030(3) Uani 0.643(4) 1 d P A 1
H40 H 1.1431 0.7945 1.1105 0.036 Uiso 0.643(4) 1 calc PR A 1
C41 C 0.9641(12) 0.8303(10) 1.1453(9) 0.029(3) Uani 0.643(4) 1 d P A 1
C42 C 0.8527(11) 0.8747(17) 1.1228(13) 0.036(4) Uani 0.643(4) 1 d P A 1
H42 H 0.7868 0.8859 1.1588 0.044 Uiso 0.643(4) 1 calc PR A 1
C43 C 0.837(4) 0.902(4) 1.051(3) 0.033(6) Uani 0.643(4) 1 d P A 1
H43 H 0.7594 0.9304 1.0357 0.04 Uiso 0.643(4) 1 calc PR A 1
N7 N 0.9795(9) 0.8008(7) 1.2222(6) 0.048(3) Uani 0.643(4) 1 d P A 1
O3 O 0.8875(8) 0.8115(6) 1.2695(4) 0.065(2) Uani 0.643(4) 1 d P A 1
O4 O 1.0798(7) 0.7644(4) 1.2422(4) 0.0523(16) Uani 0.643(4) 1 d P A 1
C38B C 0.9082(16) 0.8940(13) 1.0067(11) 0.0190(17) Uani 0.357(4) 1 d P A 2
C39B C 1.025(4) 0.848(3) 1.0408(17) 0.026(3) Uani 0.357(4) 1 d P A 2
H39B H 1.0979 0.8348 1.0104 0.031 Uiso 0.357(4) 1 calc PR A 2
C40B C 1.023(3) 0.827(3) 1.1159(17) 0.030(3) Uani 0.357(4) 1 d P A 2
H40B H 1.0949 0.7996 1.1389 0.036 Uiso 0.357(4) 1 calc PR A 2
C41B C 0.915(3) 0.845(2) 1.1567(19) 0.029(3) Uani 0.357(4) 1 d P A 2
C42B C 0.806(3) 0.872(4) 1.128(3) 0.036(4) Uani 0.357(4) 1 d P A 2
H42B H 0.7289 0.873 1.159 0.044 Uiso 0.357(4) 1 calc PR A 2
C43B C 0.810(9) 0.902(8) 1.046(7) 0.033(6) Uani 0.357(4) 1 d P A 2
H43B H 0.7358 0.9266 1.0244 0.04 Uiso 0.357(4) 1 calc PR A 2
N7B N 0.912(3) 0.8080(19) 1.2397(12) 0.048(3) Uani 0.357(4) 1 d P A 2
O4B O 0.8107(12) 0.8006(9) 1.2706(6) 0.0523(16) Uani 0.357(4) 1 d P A 2
O3B O 1.0115(18) 0.7925(10) 1.2647(7) 0.065(2) Uani 0.357(4) 1 d P A 2

loop_
_atom_site_aniso_label
_atom_site_aniso_U_11
_atom_site_aniso_U_22
_atom_site_aniso_U_33
_atom_site_aniso_U_23
_atom_site_aniso_U_13
_atom_site_aniso_U_12
C1 0.041(3) 0.017(2) 0.034(3) -0.0018(19) -0.011(2) 0.000(2)
C2 0.035(2) 0.022(2) 0.033(3) -0.005(2) -0.008(2) 0.0012(19)
C3 0.041(3) 0.021(2) 0.027(2) -0.0013(19) -0.004(2) -0.003(2)
C4 0.033(3) 0.016(2) 0.037(3) -0.0019(19) -0.009(2) -0.0028(19)
C5 0.039(3) 0.022(2) 0.037(3) -0.003(2) -0.004(2) -0.001(2)
C6 0.043(3) 0.021(2) 0.050(3) -0.007(2) 0.009(2) -0.003(2)
C7 0.033(3) 0.017(2) 0.058(3) -0.004(2) -0.015(3) 0.000(2)
C8 0.044(3) 0.021(2) 0.041(3) -0.005(2) -0.016(2) -0.002(2)
C9 0.042(3) 0.020(2) 0.031(3) -0.0036(19) -0.008(2) -0.001(2)
C10 0.039(3) 0.029(3) 0.037(3) 0.000(2) -0.005(2) -0.003(2)
C11 0.034(3) 0.023(3) 0.068(4) 0.002(2) -0.012(3) -0.003(2)
C12 0.047(3) 0.033(3) 0.089(4) 0.003(3) -0.011(3) -0.012(3)
C13 0.028(3) 0.028(3) 0.122(6) 0.000(3) -0.012(3) -0.003(2)
C14 0.079(5) 0.045(4) 0.099(6) 0.004(4) -0.037(4) -0.016(3)
C15 0.077(4) 0.048(4) 0.072(4) 0.010(3) -0.033(4) -0.011(3)
C16 0.062(4) 0.034(3) 0.047(3) 0.011(2) -0.029(3) -0.014(3)
C17 0.134(6) 0.055(4) 0.035(3) -0.002(3) -0.022(4) -0.035(4)
C18 0.121(6) 0.044(4) 0.057(4) -0.014(3) 0.005(4) -0.010(4)
C19 0.108(5) 0.027(3) 0.030(3) -0.010(2) -0.012(3) 0.004(3)
C20 0.139(6) 0.020(3) 0.030(3) -0.001(2) -0.020(3) 0.000(3)
C21 0.115(6) 0.049(4) 0.057(4) -0.027(3) -0.029(4) 0.025(4)
C22 0.103(5) 0.043(4) 0.058(4) -0.017(3) -0.032(3) 0.017(3)
C23 0.098(5) 0.028(3) 0.049(3) -0.012(2) -0.030(3) 0.004(3)
C24 0.088(4) 0.026(3) 0.025(3) -0.007(2) -0.023(3) 0.006(3)
C25 0.086(4) 0.027(3) 0.028(3) -0.003(2) -0.014(3) 0.002(3)
C26 0.052(3) 0.021(2) 0.032(3) -0.0009(19) -0.014(2) 0.001(2)
C27 0.078(4) 0.023(3) 0.035(3) 0.000(2) -0.002(3) 0.005(3)
C28 0.048(3) 0.021(2) 0.025(3) 0.0038(19) -0.008(2) 0.000(2)
C35 0.039(3) 0.020(2) 0.035(3) -0.0037(19) -0.012(2) 0.006(2)
C36 0.038(3) 0.022(2) 0.028(2) -0.0031(19) -0.008(2) 0.000(2)
C37 0.028(2) 0.016(2) 0.031(3) -0.0049(18) -0.006(2) -0.0008(18)
C44 0.035(3) 0.025(3) 0.049(3) -0.014(2) -0.002(3) 0.002(2)
C45 0.027(3) 0.040(3) 0.074(4) -0.001(3) 0.001(3) 0.004(2)
N1 0.040(2) 0.0212(19) 0.028(2) -0.0002(16) -0.0141(17) 0.0013(17)
N2 0.032(2) 0.0209(19) 0.034(2) -0.0001(16) -0.0080(17) 0.0031(16)
N3 0.033(2) 0.027(2) 0.032(2) 0.0053(17) -0.0017(17) -0.0033(17)
N4 0.045(3) 0.030(2) 0.079(4) -0.004(2) -0.011(3) -0.004(2)
N5 0.0206(18) 0.025(2) 0.029(2) -0.0038(16) -0.0016(17) 0.0019(16)
N6 0.030(2) 0.024(2) 0.030(2) -0.0039(16) -0.0059(17) 0.0013(17)
N8 0.075(3) 0.0166(19) 0.024(2) 0.0001(16) -0.0084(19) 0.0040(19)
N9 0.067(3) 0.027(2) 0.027(2) -0.0015(19) 0.009(2) -0.005(2)
O1 0.061(2) 0.064(3) 0.084(3) -0.002(2) -0.037(2) 0.0097(19)
O2 0.049(2) 0.055(3) 0.099(3) -0.006(2) 0.008(2) 0.0098(19)
O7 0.071(3) 0.048(2) 0.040(2) -0.0062(17) -0.0146(18) -0.0066(19)
O8 0.117(3) 0.0239(19) 0.043(2) -0.0004(16) 0.001(2) -0.011(2)
O9 0.0313(17) 0.046(2) 0.0408(19) -0.0140(15) -0.0029(15) -0.0039(14)
O10 0.0328(18) 0.0396(19) 0.046(2) -0.0094(16) -0.0088(15) 0.0016(14)
S1 0.0364(6) 0.0226(6) 0.0343(7) 0.0026(5) -0.0082(5) -0.0022(5)
S2 0.0287(6) 0.0383(7) 0.0389(7) -0.0102(5) -0.0005(5) 0.0003(5)
S3 0.1507(15) 0.0349(8) 0.0229(7) 0.0043(6) 0.0014(8) -0.0005(8)
F1 0.0511(19) 0.103(3) 0.070(2) -0.005(2) 0.0230(17) 0.0166(17)
F2 0.0321(16) 0.068(2) 0.098(3) -0.0012(18) -0.0058(16) 0.0102(15)
F3 0.0433(19) 0.0378(19) 0.212(4) 0.003(2) 0.006(2) -0.0124(15)
N11 0.049(3) 0.080(4) 0.116(5) 0.062(3) -0.026(3) -0.018(3)
C46 0.029(3) 0.059(4) 0.039(3) 0.011(3) -0.003(2) 0.000(3)
C47 0.049(3) 0.037(3) 0.071(4) -0.014(3) -0.009(3) 0.003(2)
N12 0.113(7) 0.122(8) 0.117(8) -0.027(6) -0.002(6) -0.015(6)
C48 0.068(6) 0.075(7) 0.082(7) -0.025(6) 0.018(5) -0.005(5)
C49 0.172(14) 0.097(9) 0.086(16) 0.004(12) 0.025(10) 0.037(10)
N12B 0.113(7) 0.122(8) 0.117(8) -0.027(6) -0.002(6) -0.015(6)
C48B 0.068(6) 0.075(7) 0.082(7) -0.025(6) 0.018(5) -0.005(5)
C49B 0.172(14) 0.097(9) 0.086(16) 0.004(12) 0.025(10) 0.037(10)
C29 0.022(10) 0.027(3) 0.023(8) 0.010(5) -0.011(5) 0.006(7)
C30 0.034(5) 0.024(5) 0.038(5) 0.007(5) -0.004(4) -0.007(3)
C31 0.034(4) 0.026(5) 0.034(6) 0.008(4) 0.000(4) 0.015(4)
C32 0.038(3) 0.024(6) 0.021(8) -0.002(5) -0.003(7) 0.001(4)
C33 0.046(5) 0.029(4) 0.025(5) 0.004(4) 0.006(4) -0.001(4)
C34 0.038(5) 0.033(5) 0.025(4) -0.005(4) 0.000(4) 0.003(4)
N10 0.038(3) 0.034(6) 0.050(7) 0.009(4) 0.006(5) 0.001(4)
O5 0.083(5) 0.042(4) 0.085(5) 0.015(4) 0.004(4) -0.020(3)
O6 0.047(3) 0.048(4) 0.075(4) 0.007(4) 0.003(3) -0.009(3)
C29B 0.022(10) 0.027(3) 0.023(8) 0.010(5) -0.011(5) 0.006(7)
C30B 0.034(5) 0.024(5) 0.038(5) 0.007(5) -0.004(4) -0.007(3)
C31B 0.034(4) 0.026(5) 0.034(6) 0.008(4) 0.000(4) 0.015(4)
C32B 0.038(3) 0.024(6) 0.021(8) -0.002(5) -0.003(7) 0.001(4)
C33B 0.046(5) 0.029(4) 0.025(5) 0.004(4) 0.006(4) -0.001(4)
C34B 0.038(5) 0.033(5) 0.025(4) -0.005(4) 0.000(4) 0.003(4)
N10B 0.038(3) 0.034(6) 0.050(7) 0.009(4) 0.006(5) 0.001(4)
O5B 0.083(5) 0.042(4) 0.085(5) 0.015(4) 0.004(4) -0.020(3)
O6B 0.047(3) 0.048(4) 0.075(4) 0.007(4) 0.003(3) -0.009(3)
C38 0.019(3) 0.017(2) 0.020(2) -0.0038(15) 0.0002(19) -0.0002(19)
C39 0.036(8) 0.023(3) 0.017(9) 0.004(7) -0.002(5) -0.014(5)
C40 0.038(8) 0.022(3) 0.027(8) 0.002(5) -0.008(5) -0.009(6)
C41 0.051(12) 0.013(5) 0.026(7) -0.007(4) -0.004(7) 0.007(7)
C42 0.052(12) 0.023(3) 0.032(5) -0.006(3) 0.009(10) -0.016(10)
C43 0.053(19) 0.019(3) 0.029(8) -0.004(4) -0.014(12) -0.005(12)
N7 0.092(11) 0.028(3) 0.022(6) -0.001(3) 0.006(5) -0.023(7)
O3 0.097(7) 0.059(4) 0.037(4) 0.002(4) -0.022(5) -0.018(5)
O4 0.083(5) 0.042(3) 0.032(3) 0.004(2) -0.021(3) -0.012(3)
C38B 0.019(3) 0.017(2) 0.020(2) -0.0038(15) 0.0002(19) -0.0002(19)
C39B 0.036(8) 0.023(3) 0.017(9) 0.004(7) -0.002(5) -0.014(5)
C40B 0.038(8) 0.022(3) 0.027(8) 0.002(5) -0.008(5) -0.009(6)
C41B 0.051(12) 0.013(5) 0.026(7) -0.007(4) -0.004(7) 0.007(7)
C42B 0.052(12) 0.023(3) 0.032(5) -0.006(3) 0.009(10) -0.016(10)
C43B 0.053(19) 0.019(3) 0.029(8) -0.004(4) -0.014(12) -0.005(12)
N7B 0.092(11) 0.028(3) 0.022(6) -0.001(3) 0.006(5) -0.023(7)
O4B 0.083(5) 0.042(3) 0.032(3) 0.004(2) -0.021(3) -0.012(3)
O3B 0.097(7) 0.059(4) 0.037(4) 0.002(4) -0.022(5) -0.018(5)

loop_
_atom_type_symbol
_atom_type_description
_atom_type_scat_dispersion_real
_atom_type_scat_dispersion_imag
_atom_type_scat_source
C C 0.0033 0.0016 'International Tables Vol C Tables 4.2.6.8 and 6.1.1.4'
H H 0 0 'International Tables Vol C Tables 4.2.6.8 and 6.1.1.4'
N N 0.0061 0.0033 'International Tables Vol C Tables 4.2.6.8 and 6.1.1.4'
O O 0.0106 0.006 'International Tables Vol C Tables 4.2.6.8 and 6.1.1.4'
S S 0.1246 0.1234 'International Tables Vol C Tables 4.2.6.8 and 6.1.1.4'
F F 0.0171 0.0103 'International Tables Vol C Tables 4.2.6.8 and 6.1.1.4'

loop_
_geom_angle_atom_site_label_1
_geom_angle_atom_site_label_2
_geom_angle_atom_site_label_3
_geom_angle
N1 C1 C2 111.0(3)
N1 C1 H1A 109.4
C2 C1 H1A 109.4
N1 C1 H1B 109.4
C2 C1 H1B 109.4
H1A C1 H1B 108
N2 C2 C1 112.3(3)
N2 C2 H2A 109.1
C1 C2 H2A 109.1
N2 C2 H2B 109.1
C1 C2 H2B 109.1
H2A C2 H2B 107.9
N2 C3 N3 117.0(4)
N2 C3 S1 122.4(3)
N3 C3 S1 120.6(3)
C9 C4 C5 120.3(4)
C9 C4 N3 118.2(4)
C5 C4 N3 121.5(4)
C6 C5 C4 119.8(4)
C6 C5 H5 120.1
C4 C5 H5 120.1
C5 C6 C7 117.9(4)
C5 C6 H6 121.1
C7 C6 H6 121.1
C8 C7 C6 122.7(4)
C8 C7 N4 118.0(4)
C6 C7 N4 119.3(4)
C7 C8 C9 119.1(4)
C7 C8 H8 120.4
C9 C8 H8 120.4
C8 C9 C4 120.1(4)
C8 C9 H9 120
C4 C9 H9 120
N2 C10 C11 111.5(3)
N2 C10 H10A 109.3
C11 C10 H10A 109.3
N2 C10 H10B 109.3
C11 C10 H10B 109.3
H10A C10 H10B 108
C12 C11 C16 119.2(5)
C12 C11 C10 121.5(5)
C16 C11 C10 119.3(4)
C11 C12 C13 119.2(5)
C11 C12 H12 120.4
C13 C12 H12 120.4
C14 C13 C12 117.3(5)
C14 C13 H13 121.4
C12 C13 H13 121.4
C15 C14 C13 124.8(6)
C15 C14 H14 117.6
C13 C14 H14 117.6
C14 C15 C16 118.4(6)
C14 C15 H15 120.8
C16 C15 H15 120.8
O7 C16 C15 123.6(5)
O7 C16 C11 115.2(4)
C15 C16 C11 121.2(6)
O7 C17 C18 107.6(5)
O7 C17 H17A 110.2
C18 C17 H17A 110.2
O7 C17 H17B 110.2
C18 C17 H17B 110.2
H17A C17 H17B 108.5
O8 C18 C17 106.6(5)
O8 C18 H18A 110.4
C17 C18 H18A 110.4
O8 C18 H18B 110.4
C17 C18 H18B 110.4
H18A C18 H18B 108.6
C24 C19 O8 115.8(5)
C24 C19 C20 120.5(6)
O8 C19 C20 123.7(5)
C21 C20 C19 119.2(5)
C21 C20 H20 120.4
C19 C20 H20 120.4
C22 C21 C20 120.9(6)
C22 C21 H21 119.5
C20 C21 H21 119.5
C21 C22 C23 119.3(6)
C21 C22 H22 120.4
C23 C22 H22 120.4
C22 C23 C24 122.4(5)
C22 C23 H23 118.8
C24 C23 H23 118.8
C19 C24 C23 117.6(5)
C19 C24 C25 123.3(5)
C23 C24 C25 119.1(5)
N8 C25 C24 110.3(4)
N8 C25 H25A 109.6
C24 C25 H25A 109.6
N8 C25 H25B 109.6
C24 C25 H25B 109.6
H25A C25 H25B 108.1
N1 C26 C28 113.0(3)
N1 C26 H26A 109
C28 C26 H26A 109
N1 C26 H26B 109
C28 C26 H26B 109
H26A C26 H26B 107.8
N8 C27 N9 114.7(4)
N8 C27 S3 121.9(4)
N9 C27 S3 123.3(4)
N8 C28 C26 108.7(3)
N8 C28 H28A 110
C26 C28 H28A 110
N8 C28 H28B 110
C26 C28 H28B 110
H28A C28 H28B 108.3
N1 C35 C36 111.0(3)
N1 C35 H35A 109.4
C36 C35 H35A 109.4
N1 C35 H35B 109.4
C36 C35 H35B 109.4
H35A C35 H35B 108
N5 C36 C35 112.1(3)
N5 C36 H36A 109.2
C35 C36 H36A 109.2
N5 C36 H36B 109.2
C35 C36 H36B 109.2
H36A C36 H36B 107.9
N5 C37 N6 111.5(3)
N5 C37 S2 121.4(3)
N6 C37 S2 127.1(3)
O10 C44 O9 128.8(4)
O10 C44 C45 115.7(4)
O9 C44 C45 115.5(4)
F1 C45 F2 105.3(4)
F1 C45 F3 107.0(4)
F2 C45 F3 106.2(4)
F1 C45 C44 113.6(4)
F2 C45 C44 113.8(4)
F3 C45 C44 110.4(4)
C1 N1 C26 112.9(3)
C1 N1 C35 111.1(3)
C26 N1 C35 111.7(3)
C1 N1 H1N 106(3)
C26 N1 H1N 109(3)
C35 N1 H1N 106(3)
C3 N2 C2 119.3(3)
C3 N2 C10 124.0(3)
C2 N2 C10 116.7(3)
C3 N3 C4 125.6(4)
C3 N3 H3N 114(3)
C4 N3 H3N 117(3)
O2 N4 O1 125.3(5)
O2 N4 C7 117.2(5)
O1 N4 C7 117.6(5)
C37 N5 C36 124.4(3)
C37 N5 H5N 124(3)
C36 N5 H5N 112(3)
C38 N6 C37 138.6(5)
C37 N6 C38B 123.5(7)
C38 N6 H6N 109(3)
C37 N6 H6N 112(3)
C38B N6 H6N 124(3)
C27 N8 C28 124.6(4)
C27 N8 C25 121.6(4)
C28 N8 C25 113.7(3)
C29 N9 C27 125.6(10)
C27 N9 C29B 133.6(19)
C29 N9 H9N 111(3)
C27 N9 H9N 123(3)
C29B N9 H9N 103(4)
C16 O7 C17 119.8(4)
C19 O8 C18 116.7(4)
N11 C46 C47 177.8(6)
C46 C47 H47A 109.5
C46 C47 H47B 109.5
H47A C47 H47B 109.5
C46 C47 H47C 109.5
H47A C47 H47C 109.5
H47B C47 H47C 109.5
N12 C48 C49 170.2(15)
N12B C48B C49B 172(2)
C48B C49B H49D 109.5
C48B C49B H49E 109.5
H49D C49B H49E 109.5
C48B C49B H49F 109.5
H49D C49B H49F 109.5
H49E C49B H49F 109.5
N9 C29 C34 119(2)
N9 C29 C30 119(2)
C34 C29 C30 121.1(18)
C29 C30 C31 119.0(13)
C29 C30 H30 120.5
C31 C30 H30 120.5
C32 C31 C30 118.0(12)
C32 C31 H31 121
C30 C31 H31 121
C33 C32 C31 122.5(12)
C33 C32 N10 118.5(9)
C31 C32 N10 118.9(12)
C32 C33 C34 119.0(9)
C32 C33 H33 120.5
C34 C33 H33 120.5
C29 C34 C33 120.4(13)
C29 C34 H34 119.8
C33 C34 H34 119.8
O6 N10 O5 122.5(10)
O6 N10 C32 117.0(8)
O5 N10 C32 120.4(9)
C34B C29B C30B 119(4)
C34B C29B N9 129(4)
C30B C29B N9 112(3)
C31B C30B C29B 121(3)
C31B C30B H30B 119.3
C29B C30B H30B 119.3
C30B C31B C32B 119.3(19)
C30B C31B H31B 120.3
C32B C31B H31B 120.3
C31B C32B C33B 120(3)
C31B C32B N10B 120.2(17)
C33B C32B N10B 120(3)
C34B C33B C32B 123(3)
C34B C33B H33B 118.6
C32B C33B H33B 118.6
C33B C34B C29B 117(3)
C33B C34B H34B 121.4
C29B C34B H34B 121.4
O6B N10B O5B 127(2)
O6B N10B C32B 119.4(19)
O5B N10B C32B 113.0(17)
N6 C38 C39 118.3(7)
N6 C38 C43 121(2)
C39 C38 C43 120(2)
C38 C39 C40 120.8(10)
C38 C39 H39 119.6
C40 C39 H39 119.6
C41 C40 C39 118.9(16)
C41 C40 H40 120.6
C39 C40 H40 120.6
C40 C41 C42 120.8(16)
C40 C41 N7 118.6(13)
C42 C41 N7 120.5(12)
C43 C42 C41 121(3)
C43 C42 H42 119.5
C41 C42 H42 119.5
C42 C43 C38 118(3)
C42 C43 H43 121
C38 C43 H43 121
O4 N7 O3 120.5(10)
O4 N7 C41 120.4(9)
O3 N7 C41 119.1(10)
C43B C38B C39B 120(5)
C43B C38B N6 130(5)
C39B C38B N6 109.3(15)
C40B C39B C38B 119(3)
C40B C39B H39B 120.5
C38B C39B H39B 120.5
C41B C40B C39B 118(4)
C41B C40B H40B 120.9
C39B C40B H40B 120.9
C42B C41B C40B 124(4)
C42B C41B N7B 118(3)
C40B C41B N7B 116(3)
C41B C42B C43B 117(5)
C41B C42B H42B 121.3
C43B C42B H42B 121.3
C38B C43B C42B 121(7)
C38B C43B H43B 119.7
C42B C43B H43B 119.7
O4B N7B O3B 129(2)
O4B N7B C41B 114(3)
O3B N7B C41B 117(2)

loop_
_geom_bond_atom_site_label_1
_geom_bond_atom_site_label_2
_geom_bond_distance
C1 N1 1.499(5)
C1 C2 1.530(5)
C1 H1A 0.99
C1 H1B 0.99
C2 N2 1.456(5)
C2 H2A 0.99
C2 H2B 0.99
C3 N2 1.337(5)
C3 N3 1.368(5)
C3 S1 1.695(4)
C4 C9 1.384(5)
C4 C5 1.391(6)
C4 N3 1.415(5)
C5 C6 1.388(6)
C5 H5 0.95
C6 C7 1.388(6)
C6 H6 0.95
C7 C8 1.361(6)
C7 N4 1.490(6)
C8 C9 1.370(6)
C8 H8 0.95
C9 H9 0.95
C10 N2 1.483(5)
C10 C11 1.506(6)
C10 H10A 0.99
C10 H10B 0.99
C11 C12 1.379(6)
C11 C16 1.401(7)
C12 C13 1.458(7)
C12 H12 0.95
C13 C14 1.355(8)
C13 H13 0.95
C14 C15 1.339(8)
C14 H14 0.95
C15 C16 1.391(7)
C15 H15 0.95
C16 O7 1.348(6)
C17 O7 1.444(6)
C17 C18 1.500(8)
C17 H17A 0.99
C17 H17B 0.99
C18 O8 1.418(6)
C18 H18A 0.99
C18 H18B 0.99
C19 C24 1.364(7)
C19 O8 1.375(6)
C19 C20 1.419(7)
C20 C21 1.380(8)
C20 H20 0.95
C21 C22 1.347(8)
C21 H21 0.95
C22 C23 1.378(7)
C22 H22 0.95
C23 C24 1.396(7)
C23 H23 0.95
C24 C25 1.508(6)
C25 N8 1.473(5)
C25 H25A 0.99
C25 H25B 0.99
C26 N1 1.500(5)
C26 C28 1.530(6)
C26 H26A 0.99
C26 H26B 0.99
C27 N8 1.354(6)
C27 N9 1.366(6)
C27 S3 1.675(5)
C28 N8 1.456(5)
C28 H28A 0.99
C28 H28B 0.99
C35 N1 1.505(5)
C35 C36 1.514(5)
C35 H35A 0.99
C35 H35B 0.99
C36 N5 1.447(5)
C36 H36A 0.99
C36 H36B 0.99
C37 N5 1.350(5)
C37 N6 1.368(5)
C37 S2 1.670(4)
C44 O10 1.237(5)
C44 O9 1.246(5)
C44 C45 1.529(6)
C45 F1 1.323(6)
C45 F2 1.326(5)
C45 F3 1.329(5)
N1 H1N 0.90(4)
N3 H3N 0.84(4)
N4 O2 1.211(5)
N4 O1 1.234(5)
N5 H5N 0.85(4)
N6 C38 1.345(10)
N6 C38B 1.51(2)
N6 H6N 0.81(4)
N9 C29 1.36(3)
N9 C29B 1.55(5)
N9 H9N 0.84(4)
N11 C46 1.131(5)
C46 C47 1.421(6)
C47 H47A 0.98
C47 H47B 0.98
C47 H47C 0.98
N12 C48 1.133(5)
C48 C49 1.421(7)
C49 H49A 0.98
C49 H49B 0.98
C49 H49C 0.98
N12B C48B 1.132(5)
C48B C49B 1.421(7)
C49B H49D 0.98
C49B H49E 0.98
C49B H49F 0.98
C29 C34 1.36(3)
C29 C30 1.39(3)
C30 C31 1.435(14)
C30 H30 0.95
C31 C32 1.379(12)
C31 H31 0.95
C32 C33 1.369(16)
C32 N10 1.451(17)
C33 C34 1.403(15)
C33 H33 0.95
C34 H34 0.95
N10 O6 1.226(11)
N10 O5 1.233(10)
C29B C34B 1.41(6)
C29B C30B 1.42(6)
C30B C31B 1.34(3)
C30B H30B 0.95
C31B C32B 1.35(4)
C31B H31B 0.95
C32B C33B 1.38(3)
C32B N10B 1.50(4)
C33B C34B 1.35(3)
C33B H33B 0.95
C34B H34B 0.95
N10B O6B 1.067(19)
N10B O5B 1.33(3)
C38 C39 1.33(2)
C38 C43 1.47(6)
C39 C40 1.41(2)
C39 H39 0.95
C40 C41 1.376(15)
C40 H40 0.95
C41 C42 1.39(3)
C41 N7 1.43(2)
C42 C43 1.34(6)
C42 H42 0.95
C43 H43 0.95
N7 O4 1.231(12)
N7 O3 1.273(11)
C38B C43B 1.23(12)
C38B C39B 1.52(5)
C39B C40B 1.37(5)
C39B H39B 0.95
C40B C41B 1.35(3)
C40B H40B 0.95
C41B C42B 1.34(5)
C41B N7B 1.53(4)
C42B C43B 1.50(12)
C42B H42B 0.95
C43B H43B 0.95
N7B O4B 1.16(3)
N7B O3B 1.20(4)

loop_
_geom_hbond_atom_site_label_D
_geom_hbond_atom_site_label_H
_geom_hbond_atom_site_label_A
_geom_hbond_distance_DH
_geom_hbond_distance_HA
_geom_hbond_distance_DA
_geom_hbond_angle_DHA
_geom_hbond_site_symmetry_A
N1 H1N S1 0.90(4) 2.46(4) 3.184(3) 138(3) .
N6 H6N O10 0.81(4) 2.11(4) 2.921(5) 176(4) 2_766
N5 H5N O9 0.85(4) 2.02(4) 2.840(4) 161(4) 2_766
N9 H9N O9 0.84(4) 2.19(5) 3.013(5) 164(4) 2_766
N3 H3N N11 0.84(4) 2.14(4) 2.923(6) 154(4) 2_666

loop_
_geom_torsion_atom_site_label_1
_geom_torsion_atom_site_label_2
_geom_torsion_atom_site_label_3
_geom_torsion_atom_site_label_4
_geom_torsion
N1 C1 C2 N2 -120.4(4)
C9 C4 C5 C6 -3.4(6)
N3 C4 C5 C6 179.1(4)
C4 C5 C6 C7 0.5(6)
C5 C6 C7 C8 2.5(6)
C5 C6 C7 N4 -176.7(4)
C6 C7 C8 C9 -2.5(6)
N4 C7 C8 C9 176.7(4)
C7 C8 C9 C4 -0.6(6)
C5 C4 C9 C8 3.5(6)
N3 C4 C9 C8 -178.9(4)
N2 C10 C11 C12 -109.0(5)
N2 C10 C11 C16 70.4(5)
C16 C11 C12 C13 -1.2(6)
C10 C11 C12 C13 178.1(4)
C11 C12 C13 C14 1.6(7)
C12 C13 C14 C15 -0.9(8)
C13 C14 C15 C16 -0.2(8)
C14 C15 C16 O7 -177.3(5)
C14 C15 C16 C11 0.7(7)
C12 C11 C16 O7 178.2(4)
C10 C11 C16 O7 -1.2(6)
C12 C11 C16 C15 0.1(7)
C10 C11 C16 C15 -179.3(4)
O7 C17 C18 O8 -81.8(5)
C24 C19 C20 C21 0.0(7)
O8 C19 C20 C21 -178.3(5)
C19 C20 C21 C22 0.3(8)
C20 C21 C22 C23 0.4(8)
C21 C22 C23 C24 -1.4(8)
O8 C19 C24 C23 177.5(4)
C20 C19 C24 C23 -0.9(7)
O8 C19 C24 C25 -1.8(7)
C20 C19 C24 C25 179.7(4)
C22 C23 C24 C19 1.6(7)
C22 C23 C24 C25 -178.9(4)
C19 C24 C25 N8 110.4(5)
C23 C24 C25 N8 -69.0(5)
N1 C26 C28 N8 172.9(3)
N1 C35 C36 N5 -53.7(5)
O10 C44 C45 F1 -150.3(4)
O9 C44 C45 F1 32.5(6)
O10 C44 C45 F2 -29.8(6)
O9 C44 C45 F2 152.9(4)
O10 C44 C45 F3 89.5(5)
O9 C44 C45 F3 -87.8(5)
C2 C1 N1 C26 160.7(3)
C2 C1 N1 C35 -73.0(4)
C28 C26 N1 C1 -83.0(4)
C28 C26 N1 C35 150.9(3)
C36 C35 N1 C1 153.6(3)
C36 C35 N1 C26 -79.4(4)
N3 C3 N2 C2 174.0(3)
S1 C3 N2 C2 -4.4(5)
N3 C3 N2 C10 -4.2(6)
S1 C3 N2 C10 177.5(3)
C1 C2 N2 C3 75.6(5)
C1 C2 N2 C10 -106.1(4)
C11 C10 N2 C3 -145.4(4)
C11 C10 N2 C2 36.4(5)
N2 C3 N3 C4 174.7(4)
S1 C3 N3 C4 -6.9(6)
C9 C4 N3 C3 126.9(4)
C5 C4 N3 C3 -55.5(6)
C8 C7 N4 O2 170.7(4)
C6 C7 N4 O2 -10.1(6)
C8 C7 N4 O1 -8.9(6)
C6 C7 N4 O1 170.4(4)
N6 C37 N5 C36 -176.6(3)
S2 C37 N5 C36 3.3(5)
C35 C36 N5 C37 -78.0(5)
N5 C37 N6 C38 179.8(7)
S2 C37 N6 C38 -0.1(9)
N5 C37 N6 C38B 179.1(9)
S2 C37 N6 C38B -0.8(10)
N9 C27 N8 C28 7.3(6)
S3 C27 N8 C28 -171.4(3)
N9 C27 N8 C25 -175.4(4)
S3 C27 N8 C25 5.9(6)
C26 C28 N8 C27 79.7(5)
C26 C28 N8 C25 -97.8(4)
C24 C25 N8 C27 107.7(5)
C24 C25 N8 C28 -74.7(5)
N8 C27 N9 C29 -174.9(10)
S3 C27 N9 C29 3.7(12)
N8 C27 N9 C29B 169(2)
S3 C27 N9 C29B -12(2)
C15 C16 O7 C17 -14.5(7)
C11 C16 O7 C17 167.5(4)
C18 C17 O7 C16 179.3(4)
C24 C19 O8 C18 161.6(4)
C20 C19 O8 C18 -20.0(7)
C17 C18 O8 C19 -168.9(4)
C27 N9 C29 C34 147.2(8)
C29B N9 C29 C34 -85(12)
C27 N9 C29 C30 -44.9(15)
C29B N9 C29 C30 83(12)
N9 C29 C30 C31 -168.5(11)
C34 C29 C30 C31 -1(2)
C29 C30 C31 C32 0.3(19)
C30 C31 C32 C33 -0.3(17)
C30 C31 C32 N10 176.7(11)
C31 C32 C33 C34 0.8(15)
N10 C32 C33 C34 -176.2(8)
N9 C29 C34 C33 169.1(8)
C30 C29 C34 C33 1.5(19)
C32 C33 C34 C29 -1.4(14)
C33 C32 N10 O6 168.7(9)
C31 C32 N10 O6 -8.4(14)
C33 C32 N10 O5 -15.3(15)
C31 C32 N10 O5 167.6(11)
C29 N9 C29B C34B -73(11)
C27 N9 C29B C34B -11(5)
C29 N9 C29B C30B 94(12)
C27 N9 C29B C30B 156.8(14)
C34B C29B C30B C31B -5(4)
N9 C29B C30B C31B -173.8(17)
C29B C30B C31B C32B 3(3)
C30B C31B C32B C33B 3(3)
C30B C31B C32B N10B -178.9(17)
C31B C32B C33B C34B -8(4)
N10B C32B C33B C34B 174(2)
C32B C33B C34B C29B 6(5)
C30B C29B C34B C33B 0(4)
N9 C29B C34B C33B 167(3)
C31B C32B N10B O6B 4(3)
C33B C32B N10B O6B -179(2)
C31B C32B N10B O5B 179(2)
C33B C32B N10B O5B -4(3)
C37 N6 C38 C39 -178.8(11)
C38B N6 C38 C39 -177(5)
C37 N6 C38 C43 -3(3)
C38B N6 C38 C43 -1(4)
N6 C38 C39 C40 -178.7(14)
C43 C38 C39 C40 5(3)
C38 C39 C40 C41 -2(3)
C39 C40 C41 C42 -4(3)
C39 C40 C41 N7 -178.7(13)
C40 C41 C42 C43 6(4)
N7 C41 C42 C43 -180(3)
C41 C42 C43 C38 -2(5)
N6 C38 C43 C42 -179(3)
C39 C38 C43 C42 -3(5)
C40 C41 N7 O4 -3(2)
C42 C41 N7 O4 -177.6(13)
C40 C41 N7 O3 178.1(13)
C42 C41 N7 O3 3.2(19)
C38 N6 C38B C43B -173(9)
C37 N6 C38B C43B 5(7)
C38 N6 C38B C39B 0(3)
C37 N6 C38B C39B 178.6(17)
C43B C38B C39B C40B -7(7)
N6 C38B C39B C40B 179(3)
C38B C39B C40B C41B 2(6)
C39B C40B C41B C42B 7(7)
C39B C40B C41B N7B 173(3)
C40B C41B C42B C43B -11(8)
N7B C41B C42B C43B -176(5)
C39B C38B C43B C42B 4(11)
N6 C38B C43B C42B 177(4)
C41B C42B C43B C38B 5(11)
C42B C41B N7B O4B 5(4)
C40B C41B N7B O4B -161(3)
C42B C41B N7B O3B -173(3)
C40B C41B N7B O3B 20(5)
